data_7705739
loop_
_publ_author_name
'Beer, Henrik'
'Bl\"asing, Kevin'
'Bresien, Jonas'
'Chojetzki, Lukas'
'Schulz, Axel'
'Stoer, Philip'
'Villinger, Alexander'

_publ_section_title
;
 Trapping of Br\/onsted acids with a phosphorus-centered biradicaloid -
 synthesis of hydrogen pseudohalide addition products.
;
_journal_issue 39
_journal_name_full 'Dalton transactions (Cambridge, England : 2003)'
_journal_page_first 13655
_journal_page_last 13662
_journal_paper_doi 10.1039/d0dt03251d
_journal_volume 49
_journal_year 2020
_chemical_formula_moiety 'C48 H51 N2 P2 +, C24 B F20 -, 2(C6 H5 F)'
_chemical_formula_sum 'C84 H61 B F22 N2 P2'
_chemical_formula_weight 1589.09
_space_group_crystal_system triclinic
_space_group_IT_number 2
_space_group_name_Hall '-P 1'
_space_group_name_H-M_alt 'P -1'
_atom_sites_solution_hydrogens mixed
_audit_creation_method SHELXL-2014/7
_audit_update_record
;
2020-07-06 deposited with the CCDC.	2020-09-28 downloaded from the CCDC.
;
_cell_angle_alpha 87.366(4)
_cell_angle_beta 79.437(4)
_cell_angle_gamma 84.981(4)
_cell_formula_units_Z 2
_cell_length_a 12.7558(15)
_cell_length_b 15.2686(17)
_cell_length_c 19.312(2)
_cell_measurement_reflns_used 9993
_cell_measurement_temperature 123(2)
_cell_measurement_theta_max 34.98
_cell_measurement_theta_min 2.55
_cell_volume 3681.6(7)
_computing_cell_refinement 'Bruker Apex V7.51A'
_computing_data_collection 'Bruker Apex V7.51A'
_computing_data_reduction 'Bruker SAINT'
_computing_molecular_graphics 'ORTEP-3v2.01 (Farrugia, 1997)'
_computing_publication_material 'SHELXL-2014/7 (Sheldrick, 2014)'
_computing_structure_refinement 'SHELXL-2014/7 (Sheldrick, 2014)'
_computing_structure_solution 'Bruker SHELXTL'
_diffrn_ambient_temperature 123(2)
_diffrn_measured_fraction_theta_full 0.998
_diffrn_measured_fraction_theta_max 0.999
_diffrn_measurement_device_type 'Bruker Apex Kappa-II-CCD-diffractometer'
_diffrn_measurement_method 'phi and omega scans'
_diffrn_radiation_type MoK\a
_diffrn_radiation_wavelength 0.71073
_diffrn_reflns_av_R_equivalents 0.0591
_diffrn_reflns_av_unetI/netI 0.0445
_diffrn_reflns_Laue_measured_fraction_full 0.998
_diffrn_reflns_Laue_measured_fraction_max 0.999
_diffrn_reflns_limit_h_max 19
_diffrn_reflns_limit_h_min -19
_diffrn_reflns_limit_k_max 23
_diffrn_reflns_limit_k_min -23
_diffrn_reflns_limit_l_max 29
_diffrn_reflns_limit_l_min -29
_diffrn_reflns_number 201587
_diffrn_reflns_point_group_measured_fraction_full 0.998
_diffrn_reflns_point_group_measured_fraction_max 0.999
_diffrn_reflns_theta_full 25.242
_diffrn_reflns_theta_max 32.499
_diffrn_reflns_theta_min 1.691
_diffrn_source 'sealed tube'
_exptl_absorpt_coefficient_mu 0.163
_exptl_absorpt_correction_T_max 0.7469
_exptl_absorpt_correction_T_min 0.7160
_exptl_absorpt_correction_type multi-scan
_exptl_absorpt_process_details '(SADABS; Sheldrick, 2004)'
_exptl_crystal_colour orange
_exptl_crystal_density_diffrn 1.433
_exptl_crystal_description block
_exptl_crystal_F_000 1624
_exptl_crystal_size_max 0.180
_exptl_crystal_size_mid 0.160
_exptl_crystal_size_min 0.130
_platon_squeeze_details
;
The unit cell contains four fluorobenzene molecules, two of them have been 
treated as a diffuse contribution to the overall scattering without specific 
atom positions by SQUEEZE/PLATON. These were removed from the model, but 
included in the empirical formula.
;
_refine_diff_density_max 0.595
_refine_diff_density_min -0.384
_refine_diff_density_rms 0.058
_refine_ls_extinction_method none
_refine_ls_goodness_of_fit_ref 1.035
_refine_ls_hydrogen_treatment mixed
_refine_ls_matrix_type full
_refine_ls_number_parameters 1000
_refine_ls_number_reflns 26620
_refine_ls_number_restraints 226
_refine_ls_restrained_S_all 1.036
_refine_ls_R_factor_all 0.0855
_refine_ls_R_factor_gt 0.0561
_refine_ls_shift/su_max 0.000
_refine_ls_shift/su_mean 0.000
_refine_ls_structure_factor_coef Fsqd
_refine_ls_weighting_details 'w=1/[\s^2^(Fo^2^)+(0.0656P)^2^+0.9193P] where P=(Fo^2^+2Fc^2^)/3'
_refine_ls_weighting_scheme calc
_refine_ls_wR_factor_gt 0.1269
_refine_ls_wR_factor_ref 0.1385
_reflns_Friedel_coverage 0.000
_reflns_number_gt 18931
_reflns_number_total 26620
_reflns_threshold_expression 'I > 2\s(I)'
_cod_data_source_file d0dt03251d2.cif
_cod_data_source_block is_lc151
_cod_original_cell_volume 3681.7(7)
_cod_database_code 7705739
_shelx_shelxl_version_number 2014/7
_shelx_space_group_comment
;
The symmetry employed for this shelxl refinement is uniquely defined
by the following loop, which should always be used as a source of
symmetry information in preference to the above space-group names.
They are only intended as comments.
;
_shelx_estimated_absorpt_t_min 0.971
_shelx_estimated_absorpt_t_max 0.979
_platon_squeeze_void_probe_radius 1.20

loop_
_space_group_symop_operation_xyz
'x, y, z'
'-x, -y, -z'

loop_
_atom_site_label
_atom_site_type_symbol
_atom_site_fract_x
_atom_site_fract_y
_atom_site_fract_z
_atom_site_U_iso_or_equiv
_atom_site_adp_type
_atom_site_occupancy
_atom_site_site_symmetry_order
_atom_site_calc_flag
_atom_site_refinement_flags_posn
_atom_site_refinement_flags_adp
_atom_site_refinement_flags_occupancy
_atom_site_disorder_assembly
_atom_site_disorder_group
P2 P 0.11443(3) 0.17626(2) 0.18020(2) 0.01748(7) Uani 1 1 d . . . . .
N1 N -0.01546(9) 0.20517(8) 0.18538(6) 0.0166(2) Uani 1 1 d . . . . .
N2 N 0.07956(9) 0.14774(8) 0.26513(6) 0.0168(2) Uani 1 1 d . . . . .
P1A P -0.0570(2) 0.18799(16) 0.27744(14) 0.0184(3) Uani 0.520(4) 1 d D . P A 1
P1B P -0.0614(2) 0.16372(16) 0.27163(15) 0.0184(3) Uani 0.480(4) 1 d D . P A 2
C1 C -0.08180(11) 0.22277(9) 0.13391(7) 0.0165(2) Uani 1 1 d . . . . .
C2 C -0.18489(11) 0.26318(9) 0.15495(7) 0.0190(3) Uani 1 1 d . . . . .
C3 C -0.25099(13) 0.27714(10) 0.10499(8) 0.0254(3) Uani 1 1 d . . . . .
H3 H -0.3217 0.3034 0.1186 0.030 Uiso 1 1 calc R U . . .
C4 C -0.21534(13) 0.25341(11) 0.03571(8) 0.0284(3) Uani 1 1 d . . . . .
H4 H -0.2613 0.2633 0.0021 0.034 Uiso 1 1 calc R U . . .
C5 C -0.11244(13) 0.21521(10) 0.01579(7) 0.0240(3) Uani 1 1 d . . . . .
H5 H -0.0876 0.2003 -0.0320 0.029 Uiso 1 1 calc R U . . .
C6 C -0.04475(11) 0.19823(9) 0.06433(7) 0.0176(2) Uani 1 1 d . . . . .
C7 C -0.22244(11) 0.29323(9) 0.22858(7) 0.0191(3) Uani 1 1 d . . . . .
C8 C -0.18417(12) 0.36937(9) 0.24975(7) 0.0208(3) Uani 1 1 d . . . . .
C9 C -0.22155(13) 0.39855(10) 0.31787(8) 0.0244(3) Uani 1 1 d . . . . .
H9 H -0.1959 0.4501 0.3322 0.029 Uiso 1 1 calc R U . . .
C10 C -0.29559(13) 0.35389(11) 0.36542(8) 0.0270(3) Uani 1 1 d . . . . .
C11 C -0.33231(12) 0.27880(11) 0.34338(8) 0.0266(3) Uani 1 1 d . . . . .
H11 H -0.3823 0.2476 0.3756 0.032 Uiso 1 1 calc R U . . .
C12 C -0.29830(12) 0.24772(10) 0.27558(8) 0.0228(3) Uani 1 1 d . . . . .
C13 C -0.10385(14) 0.41999(10) 0.20048(8) 0.0286(3) Uani 1 1 d . . . . .
H13A H -0.0358 0.3838 0.1900 0.043 Uiso 1 1 calc R U . . .
H13B H -0.0928 0.4740 0.2227 0.043 Uiso 1 1 calc R U . . .
H13C H -0.1306 0.4351 0.1566 0.043 Uiso 1 1 calc R U . . .
C14 C -0.33557(16) 0.38713(14) 0.43857(9) 0.0387(4) Uani 1 1 d . . . . .
H14A H -0.3094 0.4449 0.4423 0.058 Uiso 1 1 calc R U . . .
H14B H -0.3094 0.3458 0.4731 0.058 Uiso 1 1 calc R U . . .
H14C H -0.4140 0.3924 0.4480 0.058 Uiso 1 1 calc R U . . .
C15 C -0.34398(14) 0.16754(11) 0.25399(9) 0.0315(3) Uani 1 1 d . . . . .
H15A H -0.3921 0.1852 0.2208 0.047 Uiso 1 1 calc R U . . .
H15B H -0.3839 0.1387 0.2958 0.047 Uiso 1 1 calc R U . . .
H15C H -0.2856 0.1266 0.2314 0.047 Uiso 1 1 calc R U . . .
C16 C 0.06398(11) 0.15414(9) 0.04156(6) 0.0165(2) Uani 1 1 d . . . . .
C17 C 0.08352(11) 0.06387(9) 0.05695(7) 0.0177(2) Uani 1 1 d . . . . .
C18 C 0.18407(12) 0.02287(10) 0.03161(8) 0.0235(3) Uani 1 1 d . . . . .
H18 H 0.1981 -0.0379 0.0423 0.028 Uiso 1 1 calc R U . . .
C19 C 0.26459(12) 0.06852(11) -0.00899(8) 0.0264(3) Uani 1 1 d . . . . .
C20 C 0.24388(13) 0.15799(11) -0.02183(8) 0.0267(3) Uani 1 1 d . . . . .
H20 H 0.2990 0.1901 -0.0483 0.032 Uiso 1 1 calc R U . . .
C21 C 0.14538(12) 0.20194(9) 0.00279(7) 0.0216(3) Uani 1 1 d . . . . .
C22 C -0.00228(12) 0.01145(10) 0.09887(8) 0.0247(3) Uani 1 1 d . . . . .
H22A H -0.0699 0.0267 0.0822 0.037 Uiso 1 1 calc R U . . .
H22B H -0.0112 0.0249 0.1488 0.037 Uiso 1 1 calc R U . . .
H22C H 0.0184 -0.0515 0.0929 0.037 Uiso 1 1 calc R U . . .
C23 C 0.37076(15) 0.02208(14) -0.03908(11) 0.0440(5) Uani 1 1 d . . . . .
H23A H 0.3614 -0.0179 -0.0754 0.066 Uiso 1 1 calc R U . . .
H23B H 0.3997 -0.0117 -0.0015 0.066 Uiso 1 1 calc R U . . .
H23C H 0.4205 0.0655 -0.0600 0.066 Uiso 1 1 calc R U . . .
C24 C 0.12713(16) 0.29932(11) -0.01164(10) 0.0346(4) Uani 1 1 d . . . . .
H24A H 0.1929 0.3214 -0.0384 0.052 Uiso 1 1 calc R U . . .
H24B H 0.1071 0.3296 0.0331 0.052 Uiso 1 1 calc R U . . .
H24C H 0.0695 0.3104 -0.0390 0.052 Uiso 1 1 calc R U . . .
C25 C 0.13713(11) 0.13744(9) 0.32192(7) 0.0176(2) Uani 1 1 d . . . . .
C26 C 0.23922(11) 0.16789(10) 0.31388(7) 0.0202(3) Uani 1 1 d . . . . .
C27 C 0.28966(12) 0.16285(11) 0.37212(8) 0.0270(3) Uani 1 1 d . . . . .
H27 H 0.3585 0.1840 0.3681 0.032 Uiso 1 1 calc R U . . .
C28 C 0.24076(13) 0.12738(12) 0.43594(8) 0.0304(3) Uani 1 1 d . . . . .
H28 H 0.2757 0.1254 0.4755 0.036 Uiso 1 1 calc R U . . .
C29 C 0.14141(12) 0.09484(11) 0.44250(8) 0.0252(3) Uani 1 1 d . . . . .
H29 H 0.1093 0.0696 0.4863 0.030 Uiso 1 1 calc R U . . .
C30 C 0.08808(11) 0.09874(9) 0.38570(7) 0.0194(3) Uani 1 1 d . . . . .
C31 C 0.29023(11) 0.20266(9) 0.24384(7) 0.0190(3) Uani 1 1 d . . . . .
C32 C 0.35842(12) 0.14592(10) 0.19727(8) 0.0239(3) Uani 1 1 d . . . . .
C33 C 0.40220(12) 0.17893(11) 0.13077(8) 0.0266(3) Uani 1 1 d . . . . .
H33 H 0.4491 0.1411 0.0992 0.032 Uiso 1 1 calc R U . . .
C34 C 0.37949(12) 0.26513(10) 0.10923(8) 0.0248(3) Uani 1 1 d . . . . .
C35 C 0.30960(13) 0.31971(10) 0.15568(8) 0.0240(3) Uani 1 1 d . . . . .
H35 H 0.2918 0.3786 0.1411 0.029 Uiso 1 1 calc R U . . .
C36 C 0.26523(12) 0.29004(10) 0.22289(7) 0.0212(3) Uani 1 1 d . . . . .
C37 C 0.38423(16) 0.05146(12) 0.21759(11) 0.0404(4) Uani 1 1 d . . . . .
H37A H 0.4266 0.0211 0.1768 0.061 Uiso 1 1 calc R U . . .
H37B H 0.3177 0.0230 0.2333 0.061 Uiso 1 1 calc R U . . .
H37C H 0.4253 0.0486 0.2560 0.061 Uiso 1 1 calc R U . . .
C38 C 0.43105(16) 0.29978(12) 0.03790(9) 0.0349(4) Uani 1 1 d . . . . .
H38A H 0.4659 0.2506 0.0091 0.052 Uiso 1 1 calc R U . . .
H38B H 0.4845 0.3399 0.0436 0.052 Uiso 1 1 calc R U . . .
H38C H 0.3763 0.3314 0.0146 0.052 Uiso 1 1 calc R U . . .
C39 C 0.19288(15) 0.35156(11) 0.27285(9) 0.0321(4) Uani 1 1 d . . . . .
H39A H 0.1851 0.4097 0.2497 0.048 Uiso 1 1 calc R U . . .
H39B H 0.2240 0.3566 0.3151 0.048 Uiso 1 1 calc R U . . .
H39C H 0.1225 0.3284 0.2861 0.048 Uiso 1 1 calc R U . . .
C40 C -0.01563(11) 0.05998(9) 0.38850(7) 0.0193(3) Uani 1 1 d . . . . .
C41 C -0.11232(12) 0.10208(9) 0.42256(7) 0.0199(3) Uani 1 1 d . . . . .
C42 C -0.20791(12) 0.06759(10) 0.41664(7) 0.0225(3) Uani 1 1 d . . . . .
H42 H -0.2737 0.0973 0.4378 0.027 Uiso 1 1 calc R U . . .
C43 C -0.20981(13) -0.00879(10) 0.38083(8) 0.0252(3) Uani 1 1 d . . . . .
C44 C -0.11317(13) -0.05208(10) 0.35132(9) 0.0279(3) Uani 1 1 d . . . . .
H44 H -0.1133 -0.1060 0.3287 0.033 Uiso 1 1 calc R U . . .
C45 C -0.01608(12) -0.01894(10) 0.35388(8) 0.0246(3) Uani 1 1 d . . . . .
C46 C -0.11582(14) 0.18353(11) 0.46435(8) 0.0298(3) Uani 1 1 d . . . . .
H46A H -0.0741 0.2274 0.4356 0.045 Uiso 1 1 calc R U . . .
H46B H -0.0854 0.1685 0.5069 0.045 Uiso 1 1 calc R U . . .
H46C H -0.1902 0.2077 0.4778 0.045 Uiso 1 1 calc R U . . .
C47 C -0.31445(14) -0.04373(12) 0.37485(10) 0.0349(4) Uani 1 1 d . . . . .
H47A H -0.3358 -0.0219 0.3306 0.052 Uiso 1 1 calc R U . . .
H47B H -0.3695 -0.0239 0.4146 0.052 Uiso 1 1 calc R U . . .
H47C H -0.3061 -0.1082 0.3755 0.052 Uiso 1 1 calc R U . . .
C48 C 0.08655(15) -0.06755(12) 0.31903(12) 0.0430(5) Uani 1 1 d . . . . .
H48A H 0.1144 -0.0371 0.2746 0.065 Uiso 1 1 calc R U . . .
H48B H 0.0728 -0.1276 0.3096 0.065 Uiso 1 1 calc R U . . .
H48C H 0.1393 -0.0696 0.3503 0.065 Uiso 1 1 calc R U . . .
H1B H -0.072(3) 0.2379(17) 0.3112(16) 0.011(5) Uiso 0.480(4) 1 d D . P A 2
H1A H -0.106(2) 0.1127(17) 0.2699(16) 0.011(5) Uiso 0.520(4) 1 d D . P A 1
B1 B 0.51569(12) 0.70561(10) 0.27759(8) 0.0164(3) Uani 1 1 d . . . . .
F1 F 0.72816(7) 0.59166(6) 0.24482(5) 0.0289(2) Uani 1 1 d . . . . .
F2 F 0.91672(7) 0.64999(7) 0.19597(6) 0.0373(2) Uani 1 1 d . . . . .
F3 F 0.93793(8) 0.82345(7) 0.16697(6) 0.0415(3) Uani 1 1 d . . . . .
F4 F 0.76129(8) 0.93978(6) 0.18788(6) 0.0329(2) Uani 1 1 d . . . . .
F5 F 0.56934(7) 0.88346(5) 0.23623(5) 0.02186(17) Uani 1 1 d . . . . .
F6 F 0.62819(8) 0.64603(6) 0.39004(5) 0.02799(19) Uani 1 1 d . . . . .
F7 F 0.62287(9) 0.72225(7) 0.51237(5) 0.0344(2) Uani 1 1 d . . . . .
F8 F 0.50075(8) 0.87505(7) 0.54374(5) 0.0327(2) Uani 1 1 d . . . . .
F9 F 0.38310(8) 0.94947(6) 0.44881(5) 0.0304(2) Uani 1 1 d . . . . .
F10 F 0.37599(7) 0.87098(6) 0.33196(4) 0.02399(18) Uani 1 1 d . . . . .
F11 F 0.52842(7) 0.78921(6) 0.12784(4) 0.02341(18) Uani 1 1 d . . . . .
F12 F 0.36280(8) 0.84061(7) 0.06801(5) 0.0321(2) Uani 1 1 d . . . . .
F13 F 0.16012(7) 0.81610(7) 0.13510(5) 0.0339(2) Uani 1 1 d . . . . .
F14 F 0.12812(7) 0.73565(6) 0.26481(5) 0.0288(2) Uani 1 1 d . . . . .
F15 F 0.29286(7) 0.69428(6) 0.33077(4) 0.02705(19) Uani 1 1 d . . . . .
F16 F 0.56883(7) 0.59576(6) 0.15760(4) 0.02664(19) Uani 1 1 d . . . . .
F17 F 0.54363(8) 0.42587(7) 0.15091(6) 0.0370(2) Uani 1 1 d . . . . .
F18 F 0.46576(9) 0.33112(6) 0.26983(7) 0.0417(3) Uani 1 1 d . . . . .
F19 F 0.40712(11) 0.41401(8) 0.39398(6) 0.0511(3) Uani 1 1 d . . . . .
F20 F 0.43054(9) 0.58269(7) 0.40256(5) 0.0350(2) Uani 1 1 d . . . . .
C49 C 0.63607(11) 0.73398(9) 0.24088(7) 0.0170(2) Uani 1 1 d . . . . .
C50 C 0.72943(11) 0.67909(9) 0.23041(8) 0.0207(3) Uani 1 1 d . . . . .
C51 C 0.82995(11) 0.70746(10) 0.20561(8) 0.0248(3) Uani 1 1 d . . . . .
C52 C 0.84130(12) 0.79547(11) 0.19097(9) 0.0266(3) Uani 1 1 d . . . . .
C53 C 0.75187(12) 0.85359(9) 0.20149(8) 0.0226(3) Uani 1 1 d . . . . .
C54 C 0.65316(11) 0.82205(9) 0.22612(7) 0.0181(2) Uani 1 1 d . . . . .
C55 C 0.49957(11) 0.75131(9) 0.35499(7) 0.0177(2) Uani 1 1 d . . . . .
C56 C 0.56156(12) 0.71922(9) 0.40415(7) 0.0211(3) Uani 1 1 d . . . . .
C57 C 0.56147(12) 0.75777(10) 0.46731(7) 0.0237(3) Uani 1 1 d . . . . .
C58 C 0.49921(12) 0.83471(10) 0.48334(7) 0.0237(3) Uani 1 1 d . . . . .
C59 C 0.43891(12) 0.87138(10) 0.43617(7) 0.0222(3) Uani 1 1 d . . . . .
C60 C 0.43880(11) 0.82920(9) 0.37421(7) 0.0192(3) Uani 1 1 d . . . . .
C61 C 0.41983(10) 0.74120(9) 0.23406(7) 0.0159(2) Uani 1 1 d . . . . .
C62 C 0.43101(11) 0.77736(9) 0.16641(7) 0.0173(2) Uani 1 1 d . . . . .
C63 C 0.34587(12) 0.80374(9) 0.13312(7) 0.0205(3) Uani 1 1 d . . . . .
C64 C 0.24320(11) 0.79169(10) 0.16686(8) 0.0218(3) Uani 1 1 d . . . . .
C65 C 0.22759(11) 0.75227(9) 0.23292(8) 0.0204(3) Uani 1 1 d . . . . .
C66 C 0.31430(11) 0.72952(9) 0.26492(7) 0.0188(3) Uani 1 1 d . . . . .
C67 C 0.50563(11) 0.59883(9) 0.28081(7) 0.0183(2) Uani 1 1 d . . . . .
C68 C 0.53023(11) 0.55283(9) 0.21867(8) 0.0208(3) Uani 1 1 d . . . . .
C69 C 0.51787(12) 0.46476(10) 0.21369(9) 0.0263(3) Uani 1 1 d . . . . .
C70 C 0.47772(13) 0.41709(10) 0.27303(10) 0.0296(3) Uani 1 1 d . . . . .
C71 C 0.44912(14) 0.45904(11) 0.33562(9) 0.0314(4) Uani 1 1 d . . . . .
C72 C 0.46305(13) 0.54772(10) 0.33857(8) 0.0253(3) Uani 1 1 d . . . . .
F21A F 0.1228(8) 0.5079(5) -0.0291(3) 0.0622(13) Uani 0.60(2) 1 d D U P B 1
C73A C 0.1744(6) 0.5262(3) 0.0210(2) 0.0349(9) Uani 0.60(2) 1 d DG U P B 1
C74A C 0.1213(3) 0.5515(4) 0.0874(3) 0.0321(9) Uani 0.60(2) 1 d DG U P B 1
H74A H 0.0455 0.5534 0.0986 0.039 Uiso 0.60(2) 1 calc R U P B 1
C75A C 0.1792(4) 0.5740(4) 0.13739(18) 0.0325(9) Uani 0.60(2) 1 d DG U P B 1
H75A H 0.1429 0.5914 0.1827 0.039 Uiso 0.60(2) 1 calc R U P B 1
C76A C 0.2902(4) 0.5713(3) 0.1210(3) 0.0334(10) Uani 0.60(2) 1 d DG U P B 1
H76A H 0.3297 0.5867 0.1552 0.040 Uiso 0.60(2) 1 calc R U P B 1
C77A C 0.3432(3) 0.5459(3) 0.0547(4) 0.0355(11) Uani 0.60(2) 1 d DG U P B 1
H77A H 0.4191 0.5440 0.0435 0.043 Uiso 0.60(2) 1 calc R U P B 1
C78A C 0.2854(6) 0.5234(3) 0.0047(2) 0.0374(10) Uani 0.60(2) 1 d DG U P B 1
H78A H 0.3216 0.5061 -0.0407 0.045 Uiso 0.60(2) 1 calc R U P B 1
F21B F 0.1651(11) 0.5051(8) -0.0393(4) 0.0620(19) Uani 0.40(2) 1 d D U P B 2
C73B C 0.2045(8) 0.5259(5) 0.0155(3) 0.0340(13) Uani 0.40(2) 1 d DG U P B 2
C74B C 0.1316(4) 0.5394(6) 0.0778(5) 0.0379(14) Uani 0.40(2) 1 d DG U P B 2
H74B H 0.0575 0.5349 0.0787 0.045 Uiso 0.40(2) 1 calc R U P B 2
C75B C 0.1670(6) 0.5596(7) 0.1386(3) 0.0352(15) Uani 0.40(2) 1 d DG U P B 2
H75B H 0.1172 0.5689 0.1812 0.042 Uiso 0.40(2) 1 calc R U P B 2
C76B C 0.2754(7) 0.5663(6) 0.1372(4) 0.0363(14) Uani 0.40(2) 1 d DG U P B 2
H76B H 0.2996 0.5802 0.1788 0.044 Uiso 0.40(2) 1 calc R U P B 2
C77B C 0.3483(4) 0.5528(5) 0.0750(5) 0.0348(13) Uani 0.40(2) 1 d DG U P B 2
H77B H 0.4224 0.5574 0.0740 0.042 Uiso 0.40(2) 1 calc R U P B 2
C78B C 0.3129(7) 0.5326(5) 0.0141(3) 0.0357(14) Uani 0.40(2) 1 d DG U P B 2
H78B H 0.3627 0.5234 -0.0284 0.043 Uiso 0.40(2) 1 calc R U P B 2

loop_
_atom_site_aniso_label
_atom_site_aniso_U_11
_atom_site_aniso_U_22
_atom_site_aniso_U_33
_atom_site_aniso_U_23
_atom_site_aniso_U_13
_atom_site_aniso_U_12
P2 0.01582(15) 0.02366(17) 0.01254(14) -0.00009(12) -0.00142(12) -0.00196(13)
N1 0.0185(5) 0.0195(5) 0.0112(5) -0.0005(4) -0.0020(4) -0.0003(4)
N2 0.0155(5) 0.0215(5) 0.0137(5) 0.0012(4) -0.0030(4) -0.0029(4)
P1A 0.0163(3) 0.0262(9) 0.0118(4) 0.0022(6) -0.0017(2) 0.0000(7)
P1B 0.0163(3) 0.0262(9) 0.0118(4) 0.0022(6) -0.0017(2) 0.0000(7)
C1 0.0197(6) 0.0164(6) 0.0138(5) 0.0007(4) -0.0050(5) -0.0002(5)
C2 0.0220(6) 0.0178(6) 0.0169(6) -0.0023(5) -0.0044(5) 0.0034(5)
C3 0.0248(7) 0.0268(7) 0.0247(7) -0.0052(6) -0.0090(6) 0.0097(6)
C4 0.0328(8) 0.0298(8) 0.0244(7) -0.0050(6) -0.0150(6) 0.0103(6)
C5 0.0321(8) 0.0247(7) 0.0155(6) -0.0050(5) -0.0084(5) 0.0068(6)
C6 0.0221(6) 0.0165(6) 0.0137(5) -0.0005(4) -0.0033(5) 0.0013(5)
C7 0.0196(6) 0.0196(6) 0.0171(6) -0.0019(5) -0.0031(5) 0.0042(5)
C8 0.0234(7) 0.0178(6) 0.0196(6) -0.0003(5) -0.0020(5) 0.0024(5)
C9 0.0290(7) 0.0224(7) 0.0210(6) -0.0045(5) -0.0030(6) 0.0021(6)
C10 0.0269(7) 0.0328(8) 0.0190(6) -0.0033(6) -0.0006(6) 0.0047(6)
C11 0.0229(7) 0.0330(8) 0.0210(7) 0.0019(6) 0.0022(6) -0.0008(6)
C12 0.0198(6) 0.0243(7) 0.0238(7) 0.0003(5) -0.0038(5) 0.0005(5)
C13 0.0341(8) 0.0224(7) 0.0266(7) -0.0017(6) 0.0025(6) -0.0039(6)
C14 0.0423(10) 0.0502(11) 0.0198(7) -0.0092(7) 0.0035(7) 0.0018(8)
C15 0.0284(8) 0.0299(8) 0.0364(9) -0.0013(7) -0.0039(7) -0.0075(6)
C16 0.0219(6) 0.0166(6) 0.0109(5) -0.0011(4) -0.0032(5) 0.0005(5)
C17 0.0209(6) 0.0170(6) 0.0152(6) -0.0004(4) -0.0031(5) -0.0012(5)
C18 0.0251(7) 0.0199(7) 0.0241(7) 0.0024(5) -0.0043(6) 0.0033(5)
C19 0.0219(7) 0.0308(8) 0.0240(7) 0.0031(6) -0.0013(6) 0.0038(6)
C20 0.0248(7) 0.0311(8) 0.0220(7) 0.0068(6) 0.0005(6) -0.0043(6)
C21 0.0274(7) 0.0202(6) 0.0162(6) 0.0033(5) -0.0022(5) -0.0029(5)
C22 0.0261(7) 0.0184(6) 0.0284(7) 0.0018(5) -0.0015(6) -0.0042(5)
C23 0.0260(8) 0.0490(11) 0.0484(11) 0.0113(9) 0.0064(8) 0.0107(8)
C24 0.0447(10) 0.0216(7) 0.0335(8) 0.0074(6) 0.0011(7) -0.0028(7)
C25 0.0180(6) 0.0203(6) 0.0151(6) 0.0005(5) -0.0055(5) -0.0001(5)
C26 0.0184(6) 0.0243(7) 0.0186(6) 0.0036(5) -0.0051(5) -0.0037(5)
C27 0.0224(7) 0.0385(9) 0.0230(7) 0.0049(6) -0.0102(6) -0.0080(6)
C28 0.0290(8) 0.0436(9) 0.0220(7) 0.0080(6) -0.0134(6) -0.0080(7)
C29 0.0246(7) 0.0335(8) 0.0180(6) 0.0084(6) -0.0065(5) -0.0042(6)
C30 0.0194(6) 0.0205(6) 0.0180(6) 0.0036(5) -0.0035(5) -0.0023(5)
C31 0.0161(6) 0.0245(7) 0.0176(6) 0.0023(5) -0.0045(5) -0.0060(5)
C32 0.0203(7) 0.0240(7) 0.0267(7) 0.0024(6) -0.0032(6) -0.0006(5)
C33 0.0236(7) 0.0288(8) 0.0243(7) -0.0017(6) 0.0029(6) 0.0009(6)
C34 0.0257(7) 0.0287(8) 0.0194(6) 0.0014(5) -0.0007(5) -0.0073(6)
C35 0.0301(8) 0.0199(7) 0.0215(6) 0.0024(5) -0.0024(6) -0.0050(6)
C36 0.0229(7) 0.0216(7) 0.0192(6) -0.0019(5) -0.0026(5) -0.0049(5)
C37 0.0398(10) 0.0299(9) 0.0442(10) 0.0092(7) 0.0029(8) 0.0096(7)
C38 0.0445(10) 0.0353(9) 0.0216(7) 0.0031(6) 0.0044(7) -0.0092(8)
C39 0.0409(9) 0.0248(8) 0.0266(8) -0.0049(6) 0.0046(7) -0.0011(7)
C40 0.0212(6) 0.0197(6) 0.0163(6) 0.0049(5) -0.0024(5) -0.0034(5)
C41 0.0238(7) 0.0224(6) 0.0128(5) 0.0026(5) -0.0007(5) -0.0041(5)
C42 0.0204(6) 0.0285(7) 0.0170(6) 0.0021(5) 0.0016(5) -0.0044(5)
C43 0.0273(7) 0.0286(7) 0.0202(6) 0.0046(5) -0.0029(6) -0.0117(6)
C44 0.0320(8) 0.0215(7) 0.0297(8) -0.0030(6) -0.0014(6) -0.0073(6)
C45 0.0257(7) 0.0189(6) 0.0271(7) 0.0006(5) 0.0005(6) -0.0026(5)
C46 0.0323(8) 0.0324(8) 0.0240(7) -0.0093(6) -0.0011(6) -0.0034(7)
C47 0.0329(9) 0.0381(9) 0.0356(9) 0.0025(7) -0.0049(7) -0.0183(7)
C48 0.0327(9) 0.0258(8) 0.0651(13) -0.0123(8) 0.0056(9) 0.0023(7)
B1 0.0174(7) 0.0160(6) 0.0149(6) 0.0016(5) -0.0013(5) -0.0013(5)
F1 0.0214(4) 0.0170(4) 0.0463(6) 0.0064(4) -0.0046(4) 0.0016(3)
F2 0.0168(4) 0.0324(5) 0.0582(7) 0.0047(5) -0.0003(4) 0.0053(4)
F3 0.0182(4) 0.0386(6) 0.0634(7) 0.0119(5) 0.0038(5) -0.0088(4)
F4 0.0298(5) 0.0205(4) 0.0466(6) 0.0085(4) -0.0022(4) -0.0085(4)
F5 0.0202(4) 0.0161(4) 0.0274(4) 0.0013(3) -0.0015(3) 0.0019(3)
F6 0.0350(5) 0.0211(4) 0.0301(5) 0.0027(3) -0.0147(4) 0.0023(4)
F7 0.0491(6) 0.0346(5) 0.0254(5) 0.0082(4) -0.0215(4) -0.0098(5)
F8 0.0398(5) 0.0422(6) 0.0179(4) -0.0083(4) -0.0036(4) -0.0127(4)
F9 0.0327(5) 0.0294(5) 0.0261(4) -0.0100(4) 0.0029(4) 0.0023(4)
F10 0.0252(4) 0.0255(4) 0.0201(4) -0.0025(3) -0.0046(3) 0.0063(3)
F11 0.0186(4) 0.0350(5) 0.0150(4) 0.0049(3) 0.0007(3) -0.0037(3)
F12 0.0334(5) 0.0433(6) 0.0200(4) 0.0104(4) -0.0099(4) -0.0016(4)
F13 0.0227(5) 0.0471(6) 0.0348(5) -0.0007(4) -0.0157(4) 0.0034(4)
F14 0.0148(4) 0.0349(5) 0.0357(5) -0.0063(4) 0.0011(4) -0.0056(4)
F15 0.0235(4) 0.0375(5) 0.0185(4) 0.0068(4) 0.0010(3) -0.0073(4)
F16 0.0298(5) 0.0273(5) 0.0202(4) -0.0038(3) 0.0028(3) -0.0019(4)
F17 0.0359(5) 0.0278(5) 0.0476(6) -0.0190(4) -0.0064(5) 0.0037(4)
F18 0.0451(6) 0.0172(4) 0.0711(8) 0.0021(5) -0.0305(6) -0.0080(4)
F19 0.0792(9) 0.0378(6) 0.0425(6) 0.0232(5) -0.0202(6) -0.0331(6)
F20 0.0538(6) 0.0349(5) 0.0174(4) 0.0063(4) -0.0031(4) -0.0196(5)
C49 0.0180(6) 0.0175(6) 0.0152(5) 0.0013(4) -0.0028(5) -0.0016(5)
C50 0.0197(6) 0.0176(6) 0.0242(7) 0.0029(5) -0.0036(5) -0.0005(5)
C51 0.0160(6) 0.0258(7) 0.0305(7) 0.0028(6) -0.0015(5) 0.0023(5)
C52 0.0167(6) 0.0302(8) 0.0317(8) 0.0062(6) -0.0009(6) -0.0060(6)
C53 0.0238(7) 0.0181(6) 0.0252(7) 0.0038(5) -0.0024(5) -0.0046(5)
C54 0.0179(6) 0.0177(6) 0.0178(6) 0.0013(5) -0.0025(5) 0.0014(5)
C55 0.0189(6) 0.0193(6) 0.0147(5) 0.0023(5) -0.0014(5) -0.0045(5)
C56 0.0252(7) 0.0188(6) 0.0196(6) 0.0041(5) -0.0050(5) -0.0043(5)
C57 0.0292(7) 0.0265(7) 0.0179(6) 0.0069(5) -0.0085(5) -0.0110(6)
C58 0.0285(7) 0.0300(7) 0.0135(6) -0.0017(5) -0.0008(5) -0.0138(6)
C59 0.0222(7) 0.0233(7) 0.0192(6) -0.0016(5) 0.0026(5) -0.0046(5)
C60 0.0188(6) 0.0232(7) 0.0145(6) 0.0019(5) -0.0005(5) -0.0030(5)
C61 0.0166(6) 0.0161(6) 0.0140(5) -0.0004(4) -0.0004(4) -0.0004(4)
C62 0.0161(6) 0.0196(6) 0.0150(5) 0.0001(5) -0.0007(5) -0.0007(5)
C63 0.0236(7) 0.0220(7) 0.0156(6) 0.0014(5) -0.0043(5) -0.0004(5)
C64 0.0186(6) 0.0234(7) 0.0251(7) -0.0049(5) -0.0087(5) 0.0020(5)
C65 0.0149(6) 0.0219(7) 0.0236(6) -0.0063(5) 0.0005(5) -0.0018(5)
C66 0.0207(6) 0.0197(6) 0.0153(6) -0.0007(5) -0.0007(5) -0.0032(5)
C67 0.0193(6) 0.0172(6) 0.0187(6) 0.0023(5) -0.0046(5) -0.0021(5)
C68 0.0182(6) 0.0209(6) 0.0230(6) -0.0008(5) -0.0034(5) 0.0004(5)
C69 0.0217(7) 0.0213(7) 0.0374(8) -0.0081(6) -0.0099(6) 0.0033(5)
C70 0.0294(8) 0.0157(6) 0.0485(10) 0.0028(6) -0.0197(7) -0.0034(6)
C71 0.0392(9) 0.0249(7) 0.0340(8) 0.0133(6) -0.0154(7) -0.0133(7)
C72 0.0328(8) 0.0230(7) 0.0221(7) 0.0053(5) -0.0080(6) -0.0095(6)
F21A 0.090(3) 0.0544(17) 0.0491(18) 0.0039(14) -0.031(2) -0.006(3)
C73A 0.048(2) 0.0222(15) 0.0316(16) 0.0056(12) -0.0016(15) -0.0019(16)
C74A 0.0360(17) 0.0213(16) 0.0357(17) 0.0000(13) 0.0004(14) 0.0023(13)
C75A 0.0393(19) 0.0185(17) 0.0369(17) -0.0046(12) 0.0013(14) -0.0028(13)
C76A 0.0394(18) 0.0200(15) 0.040(2) -0.0002(14) -0.0059(15) -0.0027(14)
C77A 0.0365(17) 0.0245(15) 0.041(2) 0.0020(16) 0.0022(14) -0.0001(13)
C78A 0.050(2) 0.0264(16) 0.0308(15) 0.0030(12) 0.0034(14) -0.0020(17)
F21B 0.090(5) 0.058(3) 0.046(3) 0.007(2) -0.034(3) -0.008(4)
C73B 0.043(3) 0.025(2) 0.039(2) 0.0077(19) -0.020(2) -0.009(2)
C74B 0.040(3) 0.028(3) 0.048(3) 0.003(2) -0.015(2) -0.005(2)
C75B 0.039(2) 0.022(3) 0.045(3) -0.0039(19) -0.007(2) -0.001(2)
C76B 0.042(3) 0.022(2) 0.044(2) -0.004(2) -0.006(2) 0.001(2)
C77B 0.042(2) 0.025(2) 0.039(3) 0.003(2) -0.0119(19) 0.0007(18)
C78B 0.040(2) 0.027(2) 0.037(2) 0.0094(19) -0.004(2) -0.002(2)

loop_
_atom_type_symbol
_atom_type_description
_atom_type_scat_dispersion_real
_atom_type_scat_dispersion_imag
_atom_type_scat_source
C C 0.0033 0.0016 'International Tables Vol C Tables 4.2.6.8 and 6.1.1.4'
H H 0.0000 0.0000 'International Tables Vol C Tables 4.2.6.8 and 6.1.1.4'
B B 0.0013 0.0007 'International Tables Vol C Tables 4.2.6.8 and 6.1.1.4'
F F 0.0171 0.0103 'International Tables Vol C Tables 4.2.6.8 and 6.1.1.4'
N N 0.0061 0.0033 'International Tables Vol C Tables 4.2.6.8 and 6.1.1.4'
P P 0.1023 0.0942 'International Tables Vol C Tables 4.2.6.8 and 6.1.1.4'

loop_
_geom_angle_atom_site_label_1
_geom_angle_atom_site_label_2
_geom_angle_atom_site_label_3
_geom_angle
_geom_angle_site_symmetry_1
_geom_angle_site_symmetry_3
_geom_angle_publ_flag
N1 P2 N2 84.21(6) . . ?
N1 P2 P1B 42.20(8) . . ?
N2 P2 P1B 42.45(8) . . ?
N1 P2 P1A 42.27(7) . . ?
N2 P2 P1A 42.26(7) . . ?
C1 N1 P2 133.17(9) . . ?
C1 N1 P1B 123.81(13) . . ?
P2 N1 P1B 98.63(11) . . ?
C1 N1 P1A 127.29(13) . . ?
P2 N1 P1A 98.63(10) . . ?
C25 N2 P2 132.94(9) . . ?
C25 N2 P1A 122.10(12) . . ?
P2 N2 P1A 98.53(10) . . ?
C25 N2 P1B 126.81(13) . . ?
P2 N2 P1B 98.23(11) . . ?
N2 P1A N1 78.02(12) . . ?
N2 P1A P2 39.22(7) . . ?
N1 P1A P2 39.09(7) . . ?
N2 P1A H1A 101.4(13) . . ?
N1 P1A H1A 93.7(13) . . ?
P2 P1A H1A 103.4(13) . . ?
N1 P1B N2 78.09(13) . . ?
N1 P1B P2 39.17(7) . . ?
N2 P1B P2 39.32(7) . . ?
N1 P1B H1B 102.4(14) . . ?
N2 P1B H1B 94.4(14) . . ?
P2 P1B H1B 105.2(14) . . ?
C6 C1 C2 121.30(12) . . ?
C6 C1 N1 120.13(12) . . ?
C2 C1 N1 118.56(11) . . ?
C3 C2 C1 118.34(12) . . ?
C3 C2 C7 120.48(12) . . ?
C1 C2 C7 121.15(12) . . ?
C4 C3 C2 121.06(14) . . ?
C4 C3 H3 119.5 . . ?
C2 C3 H3 119.5 . . ?
C5 C4 C3 119.58(14) . . ?
C5 C4 H4 120.2 . . ?
C3 C4 H4 120.2 . . ?
C4 C5 C6 121.19(13) . . ?
C4 C5 H5 119.4 . . ?
C6 C5 H5 119.4 . . ?
C5 C6 C1 118.49(13) . . ?
C5 C6 C16 119.69(12) . . ?
C1 C6 C16 121.81(12) . . ?
C8 C7 C12 120.16(13) . . ?
C8 C7 C2 119.31(13) . . ?
C12 C7 C2 120.49(13) . . ?
C9 C8 C7 119.16(13) . . ?
C9 C8 C13 119.42(13) . . ?
C7 C8 C13 121.42(13) . . ?
C10 C9 C8 121.57(14) . . ?
C10 C9 H9 119.2 . . ?
C8 C9 H9 119.2 . . ?
C11 C10 C9 118.29(14) . . ?
C11 C10 C14 121.09(15) . . ?
C9 C10 C14 120.62(15) . . ?
C10 C11 C12 122.22(14) . . ?
C10 C11 H11 118.9 . . ?
C12 C11 H11 118.9 . . ?
C11 C12 C7 118.58(14) . . ?
C11 C12 C15 119.72(14) . . ?
C7 C12 C15 121.69(13) . . ?
C8 C13 H13A 109.5 . . ?
C8 C13 H13B 109.5 . . ?
H13A C13 H13B 109.5 . . ?
C8 C13 H13C 109.5 . . ?
H13A C13 H13C 109.5 . . ?
H13B C13 H13C 109.5 . . ?
C10 C14 H14A 109.5 . . ?
C10 C14 H14B 109.5 . . ?
H14A C14 H14B 109.5 . . ?
C10 C14 H14C 109.5 . . ?
H14A C14 H14C 109.5 . . ?
H14B C14 H14C 109.5 . . ?
C12 C15 H15A 109.5 . . ?
C12 C15 H15B 109.5 . . ?
H15A C15 H15B 109.5 . . ?
C12 C15 H15C 109.5 . . ?
H15A C15 H15C 109.5 . . ?
H15B C15 H15C 109.5 . . ?
C21 C16 C17 120.41(13) . . ?
C21 C16 C6 119.90(12) . . ?
C17 C16 C6 119.66(12) . . ?
C18 C17 C16 118.67(13) . . ?
C18 C17 C22 119.98(12) . . ?
C16 C17 C22 121.34(12) . . ?
C17 C18 C19 121.72(13) . . ?
C17 C18 H18 119.1 . . ?
C19 C18 H18 119.1 . . ?
C20 C19 C18 118.31(14) . . ?
C20 C19 C23 120.75(15) . . ?
C18 C19 C23 120.93(15) . . ?
C21 C20 C19 122.09(14) . . ?
C21 C20 H20 119.0 . . ?
C19 C20 H20 119.0 . . ?
C20 C21 C16 118.74(13) . . ?
C20 C21 C24 120.18(14) . . ?
C16 C21 C24 121.08(14) . . ?
C17 C22 H22A 109.5 . . ?
C17 C22 H22B 109.5 . . ?
H22A C22 H22B 109.5 . . ?
C17 C22 H22C 109.5 . . ?
H22A C22 H22C 109.5 . . ?
H22B C22 H22C 109.5 . . ?
C19 C23 H23A 109.5 . . ?
C19 C23 H23B 109.5 . . ?
H23A C23 H23B 109.5 . . ?
C19 C23 H23C 109.5 . . ?
H23A C23 H23C 109.5 . . ?
H23B C23 H23C 109.5 . . ?
C21 C24 H24A 109.5 . . ?
C21 C24 H24B 109.5 . . ?
H24A C24 H24B 109.5 . . ?
C21 C24 H24C 109.5 . . ?
H24A C24 H24C 109.5 . . ?
H24B C24 H24C 109.5 . . ?
C26 C25 C30 121.61(12) . . ?
C26 C25 N2 119.79(12) . . ?
C30 C25 N2 118.58(12) . . ?
C27 C26 C25 118.18(13) . . ?
C27 C26 C31 122.55(13) . . ?
C25 C26 C31 119.26(12) . . ?
C28 C27 C26 120.76(14) . . ?
C28 C27 H27 119.6 . . ?
C26 C27 H27 119.6 . . ?
C29 C28 C27 120.45(14) . . ?
C29 C28 H28 119.8 . . ?
C27 C28 H28 119.8 . . ?
C28 C29 C30 120.67(13) . . ?
C28 C29 H29 119.7 . . ?
C30 C29 H29 119.7 . . ?
C29 C30 C25 118.25(13) . . ?
C29 C30 C40 122.92(12) . . ?
C25 C30 C40 118.76(12) . . ?
C32 C31 C36 120.35(13) . . ?
C32 C31 C26 119.38(13) . . ?
C36 C31 C26 120.16(13) . . ?
C33 C32 C31 118.51(14) . . ?
C33 C32 C37 120.00(14) . . ?
C31 C32 C37 121.49(14) . . ?
C34 C33 C32 122.12(14) . . ?
C34 C33 H33 118.9 . . ?
C32 C33 H33 118.9 . . ?
C33 C34 C35 118.39(13) . . ?
C33 C34 C38 120.87(14) . . ?
C35 C34 C38 120.72(14) . . ?
C36 C35 C34 121.50(14) . . ?
C36 C35 H35 119.2 . . ?
C34 C35 H35 119.2 . . ?
C35 C36 C31 119.10(13) . . ?
C35 C36 C39 120.27(14) . . ?
C31 C36 C39 120.62(13) . . ?
C32 C37 H37A 109.5 . . ?
C32 C37 H37B 109.5 . . ?
H37A C37 H37B 109.5 . . ?
C32 C37 H37C 109.5 . . ?
H37A C37 H37C 109.5 . . ?
H37B C37 H37C 109.5 . . ?
C34 C38 H38A 109.5 . . ?
C34 C38 H38B 109.5 . . ?
H38A C38 H38B 109.5 . . ?
C34 C38 H38C 109.5 . . ?
H38A C38 H38C 109.5 . . ?
H38B C38 H38C 109.5 . . ?
C36 C39 H39A 109.5 . . ?
C36 C39 H39B 109.5 . . ?
H39A C39 H39B 109.5 . . ?
C36 C39 H39C 109.5 . . ?
H39A C39 H39C 109.5 . . ?
H39B C39 H39C 109.5 . . ?
C41 C40 C45 119.89(13) . . ?
C41 C40 C30 121.44(13) . . ?
C45 C40 C30 118.63(13) . . ?
C42 C41 C40 118.63(13) . . ?
C42 C41 C46 119.31(13) . . ?
C40 C41 C46 122.06(13) . . ?
C43 C42 C41 122.03(14) . . ?
C43 C42 H42 119.0 . . ?
C41 C42 H42 119.0 . . ?
C44 C43 C42 118.24(14) . . ?
C44 C43 C47 121.10(15) . . ?
C42 C43 C47 120.65(15) . . ?
C43 C44 C45 121.85(14) . . ?
C43 C44 H44 119.1 . . ?
C45 C44 H44 119.1 . . ?
C44 C45 C40 119.17(14) . . ?
C44 C45 C48 119.55(15) . . ?
C40 C45 C48 121.28(14) . . ?
C41 C46 H46A 109.5 . . ?
C41 C46 H46B 109.5 . . ?
H46A C46 H46B 109.5 . . ?
C41 C46 H46C 109.5 . . ?
H46A C46 H46C 109.5 . . ?
H46B C46 H46C 109.5 . . ?
C43 C47 H47A 109.5 . . ?
C43 C47 H47B 109.5 . . ?
H47A C47 H47B 109.5 . . ?
C43 C47 H47C 109.5 . . ?
H47A C47 H47C 109.5 . . ?
H47B C47 H47C 109.5 . . ?
C45 C48 H48A 109.5 . . ?
C45 C48 H48B 109.5 . . ?
H48A C48 H48B 109.5 . . ?
C45 C48 H48C 109.5 . . ?
H48A C48 H48C 109.5 . . ?
H48B C48 H48C 109.5 . . ?
C67 B1 C61 101.55(11) . . ?
C67 B1 C55 114.96(11) . . ?
C61 B1 C55 111.66(11) . . ?
C67 B1 C49 113.46(11) . . ?
C61 B1 C49 114.52(11) . . ?
C55 B1 C49 101.26(10) . . ?
C50 C49 C54 113.20(12) . . ?
C50 C49 B1 126.24(12) . . ?
C54 C49 B1 120.03(12) . . ?
F1 C50 C51 114.68(12) . . ?
F1 C50 C49 121.18(12) . . ?
C51 C50 C49 124.15(13) . . ?
F2 C51 C52 119.55(13) . . ?
F2 C51 C50 120.67(13) . . ?
C52 C51 C50 119.78(13) . . ?
F3 C52 C53 120.87(14) . . ?
F3 C52 C51 120.22(14) . . ?
C53 C52 C51 118.91(13) . . ?
F4 C53 C52 119.84(13) . . ?
F4 C53 C54 120.99(13) . . ?
C52 C53 C54 119.17(13) . . ?
F5 C54 C53 115.63(12) . . ?
F5 C54 C49 119.61(12) . . ?
C53 C54 C49 124.76(13) . . ?
C60 C55 C56 113.38(12) . . ?
C60 C55 B1 125.90(12) . . ?
C56 C55 B1 120.08(12) . . ?
F6 C56 C57 116.40(13) . . ?
F6 C56 C55 119.12(12) . . ?
C57 C56 C55 124.47(14) . . ?
F7 C57 C58 119.78(13) . . ?
F7 C57 C56 120.93(14) . . ?
C58 C57 C56 119.27(13) . . ?
F8 C58 C59 120.55(14) . . ?
F8 C58 C57 120.20(14) . . ?
C59 C58 C57 119.21(13) . . ?
F9 C59 C58 120.02(13) . . ?
F9 C59 C60 120.22(13) . . ?
C58 C59 C60 119.72(14) . . ?
F10 C60 C59 114.58(13) . . ?
F10 C60 C55 121.51(12) . . ?
C59 C60 C55 123.89(13) . . ?
C62 C61 C66 113.67(12) . . ?
C62 C61 B1 127.56(12) . . ?
C66 C61 B1 118.62(11) . . ?
F11 C62 C63 115.02(11) . . ?
F11 C62 C61 121.19(12) . . ?
C63 C62 C61 123.80(12) . . ?
F12 C63 C64 119.84(13) . . ?
F12 C63 C62 120.44(13) . . ?
C64 C63 C62 119.72(13) . . ?
F13 C64 C65 120.54(13) . . ?
F13 C64 C63 120.43(13) . . ?
C65 C64 C63 119.01(13) . . ?
F14 C65 C64 119.56(13) . . ?
F14 C65 C66 121.15(13) . . ?
C64 C65 C66 119.28(13) . . ?
F15 C66 C65 116.19(12) . . ?
F15 C66 C61 119.40(12) . . ?
C65 C66 C61 124.41(13) . . ?
C72 C67 C68 113.18(13) . . ?
C72 C67 B1 127.26(13) . . ?
C68 C67 B1 119.14(12) . . ?
F16 C68 C69 115.97(13) . . ?
F16 C68 C67 119.35(12) . . ?
C69 C68 C67 124.68(14) . . ?
F17 C69 C70 120.14(14) . . ?
F17 C69 C68 120.41(15) . . ?
C70 C69 C68 119.44(15) . . ?
F18 C70 C71 120.50(16) . . ?
F18 C70 C69 120.70(16) . . ?
C71 C70 C69 118.80(14) . . ?
F19 C71 C70 119.71(15) . . ?
F19 C71 C72 120.22(16) . . ?
C70 C71 C72 120.07(15) . . ?
F20 C72 C67 121.10(13) . . ?
F20 C72 C71 115.11(13) . . ?
C67 C72 C71 123.78(15) . . ?
F21A C73A C74A 122.2(3) . . ?
F21A C73A C78A 117.7(3) . . ?
C74A C73A C78A 120.0 . . ?
C75A C74A C73A 120.0 . . ?
C75A C74A H74A 120.0 . . ?
C73A C74A H74A 120.0 . . ?
C76A C75A C74A 120.0 . . ?
C76A C75A H75A 120.0 . . ?
C74A C75A H75A 120.0 . . ?
C77A C76A C75A 120.0 . . ?
C77A C76A H76A 120.0 . . ?
C75A C76A H76A 120.0 . . ?
C76A C77A C78A 120.0 . . ?
C76A C77A H77A 120.0 . . ?
C78A C77A H77A 120.0 . . ?
C77A C78A C73A 120.0 . . ?
C77A C78A H78A 120.0 . . ?
C73A C78A H78A 120.0 . . ?
F21B C73B C74B 116.4(5) . . ?
F21B C73B C78B 123.6(5) . . ?
C74B C73B C78B 120.0 . . ?
C75B C74B C73B 120.0 . . ?
C75B C74B H74B 120.0 . . ?
C73B C74B H74B 120.0 . . ?
C74B C75B C76B 120.0 . . ?
C74B C75B H75B 120.0 . . ?
C76B C75B H75B 120.0 . . ?
C77B C76B C75B 120.0 . . ?
C77B C76B H76B 120.0 . . ?
C75B C76B H76B 120.0 . . ?
C76B C77B C78B 120.0 . . ?
C76B C77B H77B 120.0 . . ?
C78B C77B H77B 120.0 . . ?
C77B C78B C73B 120.0 . . ?
C77B C78B H78B 120.0 . . ?
C73B C78B H78B 120.0 . . ?

loop_
_geom_bond_atom_site_label_1
_geom_bond_atom_site_label_2
_geom_bond_distance
_geom_bond_site_symmetry_2
_geom_bond_publ_flag
P2 N1 1.6629(12) . ?
P2 N2 1.6668(11) . ?
P2 P1B 2.603(3) . ?
P2 P1A 2.607(3) . ?
N1 C1 1.4215(17) . ?
N1 P1B 1.769(3) . ?
N1 P1A 1.774(3) . ?
N2 C25 1.4234(17) . ?
N2 P1A 1.773(3) . ?
N2 P1B 1.775(3) . ?
P1A H1A 1.38(2) . ?
P1B H1B 1.38(2) . ?
C1 C6 1.3970(18) . ?
C1 C2 1.4000(19) . ?
C2 C3 1.391(2) . ?
C2 C7 1.4947(19) . ?
C3 C4 1.386(2) . ?
C3 H3 0.9500 . ?
C4 C5 1.383(2) . ?
C4 H4 0.9500 . ?
C5 C6 1.3882(19) . ?
C5 H5 0.9500 . ?
C6 C16 1.4868(19) . ?
C7 C8 1.405(2) . ?
C7 C12 1.407(2) . ?
C8 C9 1.394(2) . ?
C8 C13 1.505(2) . ?
C9 C10 1.392(2) . ?
C9 H9 0.9500 . ?
C10 C11 1.388(2) . ?
C10 C14 1.507(2) . ?
C11 C12 1.393(2) . ?
C11 H11 0.9500 . ?
C12 C15 1.508(2) . ?
C13 H13A 0.9800 . ?
C13 H13B 0.9800 . ?
C13 H13C 0.9800 . ?
C14 H14A 0.9800 . ?
C14 H14B 0.9800 . ?
C14 H14C 0.9800 . ?
C15 H15A 0.9800 . ?
C15 H15B 0.9800 . ?
C15 H15C 0.9800 . ?
C16 C21 1.4031(19) . ?
C16 C17 1.4069(18) . ?
C17 C18 1.391(2) . ?
C17 C22 1.504(2) . ?
C18 C19 1.391(2) . ?
C18 H18 0.9500 . ?
C19 C20 1.388(2) . ?
C19 C23 1.502(2) . ?
C20 C21 1.385(2) . ?
C20 H20 0.9500 . ?
C21 C24 1.506(2) . ?
C22 H22A 0.9800 . ?
C22 H22B 0.9800 . ?
C22 H22C 0.9800 . ?
C23 H23A 0.9800 . ?
C23 H23B 0.9800 . ?
C23 H23C 0.9800 . ?
C24 H24A 0.9800 . ?
C24 H24B 0.9800 . ?
C24 H24C 0.9800 . ?
C25 C26 1.4005(19) . ?
C25 C30 1.4047(18) . ?
C26 C27 1.390(2) . ?
C26 C31 1.4855(19) . ?
C27 C28 1.385(2) . ?
C27 H27 0.9500 . ?
C28 C29 1.384(2) . ?
C28 H28 0.9500 . ?
C29 C30 1.389(2) . ?
C29 H29 0.9500 . ?
C30 C40 1.4869(19) . ?
C31 C32 1.403(2) . ?
C31 C36 1.403(2) . ?
C32 C33 1.394(2) . ?
C32 C37 1.501(2) . ?
C33 C34 1.384(2) . ?
C33 H33 0.9500 . ?
C34 C35 1.393(2) . ?
C34 C38 1.507(2) . ?
C35 C36 1.390(2) . ?
C35 H35 0.9500 . ?
C36 C39 1.507(2) . ?
C37 H37A 0.9800 . ?
C37 H37B 0.9800 . ?
C37 H37C 0.9800 . ?
C38 H38A 0.9800 . ?
C38 H38B 0.9800 . ?
C38 H38C 0.9800 . ?
C39 H39A 0.9800 . ?
C39 H39B 0.9800 . ?
C39 H39C 0.9800 . ?
C40 C41 1.403(2) . ?
C40 C45 1.406(2) . ?
C41 C42 1.395(2) . ?
C41 C46 1.506(2) . ?
C42 C43 1.387(2) . ?
C42 H42 0.9500 . ?
C43 C44 1.384(2) . ?
C43 C47 1.505(2) . ?
C44 C45 1.388(2) . ?
C44 H44 0.9500 . ?
C45 C48 1.507(2) . ?
C46 H46A 0.9800 . ?
C46 H46B 0.9800 . ?
C46 H46C 0.9800 . ?
C47 H47A 0.9800 . ?
C47 H47B 0.9800 . ?
C47 H47C 0.9800 . ?
C48 H48A 0.9800 . ?
C48 H48B 0.9800 . ?
C48 H48C 0.9800 . ?
B1 C67 1.644(2) . ?
B1 C61 1.648(2) . ?
B1 C55 1.650(2) . ?
B1 C49 1.654(2) . ?
F1 C50 1.3520(16) . ?
F2 C51 1.3413(17) . ?
F3 C52 1.3346(17) . ?
F4 C53 1.3416(16) . ?
F5 C54 1.3511(15) . ?
F6 C56 1.3499(17) . ?
F7 C57 1.3406(17) . ?
F8 C58 1.3479(16) . ?
F9 C59 1.3425(17) . ?
F10 C60 1.3480(16) . ?
F11 C62 1.3487(15) . ?
F12 C63 1.3420(16) . ?
F13 C64 1.3366(16) . ?
F14 C65 1.3450(16) . ?
F15 C66 1.3480(15) . ?
F16 C68 1.3549(17) . ?
F17 C69 1.3479(19) . ?
F18 C70 1.3402(18) . ?
F19 C71 1.3424(19) . ?
F20 C72 1.3485(18) . ?
C49 C50 1.3835(19) . ?
C49 C54 1.3895(19) . ?
C50 C51 1.384(2) . ?
C51 C52 1.375(2) . ?
C52 C53 1.373(2) . ?
C53 C54 1.382(2) . ?
C55 C60 1.388(2) . ?
C55 C56 1.3899(19) . ?
C56 C57 1.378(2) . ?
C57 C58 1.374(2) . ?
C58 C59 1.367(2) . ?
C59 C60 1.385(2) . ?
C61 C62 1.3825(18) . ?
C61 C66 1.3918(19) . ?
C62 C63 1.3822(19) . ?
C63 C64 1.375(2) . ?
C64 C65 1.374(2) . ?
C65 C66 1.375(2) . ?
C67 C72 1.3857(19) . ?
C67 C68 1.390(2) . ?
C68 C69 1.377(2) . ?
C69 C70 1.371(2) . ?
C70 C71 1.368(3) . ?
C71 C72 1.386(2) . ?
F21A C73A 1.318(4) . ?
C73A C74A 1.3900 . ?
C73A C78A 1.3900 . ?
C74A C75A 1.3900 . ?
C74A H74A 0.9500 . ?
C75A C76A 1.3900 . ?
C75A H75A 0.9500 . ?
C76A C77A 1.3900 . ?
C76A H76A 0.9500 . ?
C77A C78A 1.3900 . ?
C77A H77A 0.9500 . ?
C78A H78A 0.9500 . ?
F21B C73B 1.316(5) . ?
C73B C74B 1.3900 . ?
C73B C78B 1.3900 . ?
C74B C75B 1.3900 . ?
C74B H74B 0.9500 . ?
C75B C76B 1.3900 . ?
C75B H75B 0.9500 . ?
C76B C77B 1.3900 . ?
C76B H76B 0.9500 . ?
C77B C78B 1.3900 . ?
C77B H77B 0.9500 . ?
C78B H78B 0.9500 . ?

loop_
_geom_torsion_atom_site_label_1
_geom_torsion_atom_site_label_2
_geom_torsion_atom_site_label_3
_geom_torsion_atom_site_label_4
_geom_torsion
_geom_torsion_site_symmetry_1
_geom_torsion_site_symmetry_2
_geom_torsion_site_symmetry_3
_geom_torsion_site_symmetry_4
_geom_torsion_publ_flag
N2 P2 N1 C1 -163.22(13) . . . . ?
P1B P2 N1 C1 -156.07(18) . . . . ?
P1A P2 N1 C1 -169.30(18) . . . . ?
N2 P2 N1 P1B -7.14(10) . . . . ?
N2 P2 N1 P1A 6.09(10) . . . . ?
N1 P2 N2 C25 -156.94(14) . . . . ?
P1B P2 N2 C25 -164.05(18) . . . . ?
P1A P2 N2 C25 -150.85(18) . . . . ?
N1 P2 N2 P1A -6.09(10) . . . . ?
N1 P2 N2 P1B 7.11(10) . . . . ?
C25 N2 P1A N1 160.91(12) . . . . ?
P2 N2 P1A N1 5.80(9) . . . . ?
C25 N2 P1A P2 155.11(15) . . . . ?
C1 N1 P1A N2 164.38(12) . . . . ?
P2 N1 P1A N2 -5.82(9) . . . . ?
C1 N1 P1A P2 170.20(16) . . . . ?
C1 N1 P1B N2 165.96(12) . . . . ?
P2 N1 P1B N2 6.82(9) . . . . ?
C1 N1 P1B P2 159.15(15) . . . . ?
C25 N2 P1B N1 158.65(13) . . . . ?
P2 N2 P1B N1 -6.79(9) . . . . ?
C25 N2 P1B P2 165.45(16) . . . . ?
P2 N1 C1 C6 14.3(2) . . . . ?
P1B N1 C1 C6 -136.86(15) . . . . ?
P1A N1 C1 C6 -152.37(14) . . . . ?
P2 N1 C1 C2 -167.06(11) . . . . ?
P1B N1 C1 C2 41.80(19) . . . . ?
P1A N1 C1 C2 26.3(2) . . . . ?
C6 C1 C2 C3 1.1(2) . . . . ?
N1 C1 C2 C3 -177.52(13) . . . . ?
C6 C1 C2 C7 -177.05(13) . . . . ?
N1 C1 C2 C7 4.3(2) . . . . ?
C1 C2 C3 C4 -1.3(2) . . . . ?
C7 C2 C3 C4 176.88(15) . . . . ?
C2 C3 C4 C5 0.0(3) . . . . ?
C3 C4 C5 C6 1.5(3) . . . . ?
C4 C5 C6 C1 -1.7(2) . . . . ?
C4 C5 C6 C16 177.79(14) . . . . ?
C2 C1 C6 C5 0.3(2) . . . . ?
N1 C1 C6 C5 178.96(13) . . . . ?
C2 C1 C6 C16 -179.12(13) . . . . ?
N1 C1 C6 C16 -0.5(2) . . . . ?
C3 C2 C7 C8 -103.66(17) . . . . ?
C1 C2 C7 C8 74.47(18) . . . . ?
C3 C2 C7 C12 74.04(19) . . . . ?
C1 C2 C7 C12 -107.83(16) . . . . ?
C12 C7 C8 C9 0.6(2) . . . . ?
C2 C7 C8 C9 178.28(13) . . . . ?
C12 C7 C8 C13 -179.39(14) . . . . ?
C2 C7 C8 C13 -1.7(2) . . . . ?
C7 C8 C9 C10 0.2(2) . . . . ?
C13 C8 C9 C10 -179.82(15) . . . . ?
C8 C9 C10 C11 -0.2(2) . . . . ?
C8 C9 C10 C14 -179.46(15) . . . . ?
C9 C10 C11 C12 -0.6(2) . . . . ?
C14 C10 C11 C12 178.64(16) . . . . ?
C10 C11 C12 C7 1.4(2) . . . . ?
C10 C11 C12 C15 -177.91(15) . . . . ?
C8 C7 C12 C11 -1.3(2) . . . . ?
C2 C7 C12 C11 -179.02(13) . . . . ?
C8 C7 C12 C15 177.92(14) . . . . ?
C2 C7 C12 C15 0.2(2) . . . . ?
C5 C6 C16 C21 76.45(18) . . . . ?
C1 C6 C16 C21 -104.09(16) . . . . ?
C5 C6 C16 C17 -101.33(16) . . . . ?
C1 C6 C16 C17 78.12(17) . . . . ?
C21 C16 C17 C18 -1.5(2) . . . . ?
C6 C16 C17 C18 176.31(12) . . . . ?
C21 C16 C17 C22 179.55(13) . . . . ?
C6 C16 C17 C22 -2.67(19) . . . . ?
C16 C17 C18 C19 -0.8(2) . . . . ?
C22 C17 C18 C19 178.20(14) . . . . ?
C17 C18 C19 C20 2.4(2) . . . . ?
C17 C18 C19 C23 -176.74(16) . . . . ?
C18 C19 C20 C21 -1.8(2) . . . . ?
C23 C19 C20 C21 177.34(17) . . . . ?
C19 C20 C21 C16 -0.4(2) . . . . ?
C19 C20 C21 C24 179.17(15) . . . . ?
C17 C16 C21 C20 2.0(2) . . . . ?
C6 C16 C21 C20 -175.73(13) . . . . ?
C17 C16 C21 C24 -177.51(14) . . . . ?
C6 C16 C21 C24 4.7(2) . . . . ?
P2 N2 C25 C26 11.8(2) . . . . ?
P1A N2 C25 C26 -133.57(15) . . . . ?
P1B N2 C25 C26 -148.36(15) . . . . ?
P2 N2 C25 C30 -169.93(11) . . . . ?
P1A N2 C25 C30 44.72(19) . . . . ?
P1B N2 C25 C30 29.9(2) . . . . ?
C30 C25 C26 C27 -3.1(2) . . . . ?
N2 C25 C26 C27 175.14(14) . . . . ?
C30 C25 C26 C31 175.85(13) . . . . ?
N2 C25 C26 C31 -5.9(2) . . . . ?
C25 C26 C27 C28 1.0(2) . . . . ?
C31 C26 C27 C28 -177.90(15) . . . . ?
C26 C27 C28 C29 1.2(3) . . . . ?
C27 C28 C29 C30 -1.3(3) . . . . ?
C28 C29 C30 C25 -0.7(2) . . . . ?
C28 C29 C30 C40 176.19(15) . . . . ?
C26 C25 C30 C29 3.0(2) . . . . ?
N2 C25 C30 C29 -175.29(13) . . . . ?
C26 C25 C30 C40 -174.09(13) . . . . ?
N2 C25 C30 C40 7.65(19) . . . . ?
C27 C26 C31 C32 85.73(19) . . . . ?
C25 C26 C31 C32 -93.17(17) . . . . ?
C27 C26 C31 C36 -98.14(18) . . . . ?
C25 C26 C31 C36 82.97(18) . . . . ?
C36 C31 C32 C33 1.4(2) . . . . ?
C26 C31 C32 C33 177.54(13) . . . . ?
C36 C31 C32 C37 -178.36(15) . . . . ?
C26 C31 C32 C37 -2.2(2) . . . . ?
C31 C32 C33 C34 -0.8(2) . . . . ?
C37 C32 C33 C34 178.98(16) . . . . ?
C32 C33 C34 C35 -0.7(2) . . . . ?
C32 C33 C34 C38 177.89(16) . . . . ?
C33 C34 C35 C36 1.7(2) . . . . ?
C38 C34 C35 C36 -176.95(15) . . . . ?
C34 C35 C36 C31 -1.0(2) . . . . ?
C34 C35 C36 C39 177.88(15) . . . . ?
C32 C31 C36 C35 -0.5(2) . . . . ?
C26 C31 C36 C35 -176.62(13) . . . . ?
C32 C31 C36 C39 -179.44(14) . . . . ?
C26 C31 C36 C39 4.5(2) . . . . ?
C29 C30 C40 C41 77.34(19) . . . . ?
C25 C30 C40 C41 -105.75(16) . . . . ?
C29 C30 C40 C45 -105.00(17) . . . . ?
C25 C30 C40 C45 71.91(18) . . . . ?
C45 C40 C41 C42 -4.7(2) . . . . ?
C30 C40 C41 C42 172.92(12) . . . . ?
C45 C40 C41 C46 176.00(14) . . . . ?
C30 C40 C41 C46 -6.4(2) . . . . ?
C40 C41 C42 C43 2.8(2) . . . . ?
C46 C41 C42 C43 -177.88(14) . . . . ?
C41 C42 C43 C44 1.1(2) . . . . ?
C41 C42 C43 C47 -179.41(14) . . . . ?
C42 C43 C44 C45 -3.1(2) . . . . ?
C47 C43 C44 C45 177.37(15) . . . . ?
C43 C44 C45 C40 1.2(2) . . . . ?
C43 C44 C45 C48 -178.24(16) . . . . ?
C41 C40 C45 C44 2.8(2) . . . . ?
C30 C40 C45 C44 -174.91(13) . . . . ?
C41 C40 C45 C48 -177.78(15) . . . . ?
C30 C40 C45 C48 4.5(2) . . . . ?
C67 B1 C49 C50 -17.30(19) . . . . ?
C61 B1 C49 C50 -133.26(14) . . . . ?
C55 B1 C49 C50 106.45(15) . . . . ?
C67 B1 C49 C54 171.64(12) . . . . ?
C61 B1 C49 C54 55.67(17) . . . . ?
C55 B1 C49 C54 -64.62(15) . . . . ?
C54 C49 C50 F1 177.42(13) . . . . ?
B1 C49 C50 F1 5.8(2) . . . . ?
C54 C49 C50 C51 -2.0(2) . . . . ?
B1 C49 C50 C51 -173.56(14) . . . . ?
F1 C50 C51 F2 1.4(2) . . . . ?
C49 C50 C51 F2 -179.15(14) . . . . ?
F1 C50 C51 C52 -178.27(14) . . . . ?
C49 C50 C51 C52 1.2(2) . . . . ?
F2 C51 C52 F3 0.4(2) . . . . ?
C50 C51 C52 F3 -179.94(15) . . . . ?
F2 C51 C52 C53 -179.61(14) . . . . ?
C50 C51 C52 C53 0.1(2) . . . . ?
F3 C52 C53 F4 -0.3(2) . . . . ?
C51 C52 C53 F4 179.64(14) . . . . ?
F3 C52 C53 C54 179.73(14) . . . . ?
C51 C52 C53 C54 -0.3(2) . . . . ?
F4 C53 C54 F5 -1.0(2) . . . . ?
C52 C53 C54 F5 178.93(13) . . . . ?
F4 C53 C54 C49 179.36(13) . . . . ?
C52 C53 C54 C49 -0.7(2) . . . . ?
C50 C49 C54 F5 -177.86(12) . . . . ?
B1 C49 C54 F5 -5.69(19) . . . . ?
C50 C49 C54 C53 1.8(2) . . . . ?
B1 C49 C54 C53 173.93(13) . . . . ?
C67 B1 C55 C60 -135.55(14) . . . . ?
C61 B1 C55 C60 -20.56(18) . . . . ?
C49 B1 C55 C60 101.74(15) . . . . ?
C67 B1 C55 C56 54.28(17) . . . . ?
C61 B1 C55 C56 169.27(12) . . . . ?
C49 B1 C55 C56 -68.43(15) . . . . ?
C60 C55 C56 F6 -176.88(12) . . . . ?
B1 C55 C56 F6 -5.54(19) . . . . ?
C60 C55 C56 C57 2.2(2) . . . . ?
B1 C55 C56 C57 173.55(13) . . . . ?
F6 C56 C57 F7 -1.6(2) . . . . ?
C55 C56 C57 F7 179.30(13) . . . . ?
F6 C56 C57 C58 176.97(13) . . . . ?
C55 C56 C57 C58 -2.1(2) . . . . ?
F7 C57 C58 F8 0.8(2) . . . . ?
C56 C57 C58 F8 -177.74(13) . . . . ?
F7 C57 C58 C59 178.44(13) . . . . ?
C56 C57 C58 C59 -0.1(2) . . . . ?
F8 C58 C59 F9 2.0(2) . . . . ?
C57 C58 C59 F9 -175.61(13) . . . . ?
F8 C58 C59 C60 179.65(12) . . . . ?
C57 C58 C59 C60 2.1(2) . . . . ?
F9 C59 C60 F10 -2.78(19) . . . . ?
C58 C59 C60 F10 179.56(12) . . . . ?
F9 C59 C60 C55 175.71(13) . . . . ?
C58 C59 C60 C55 -1.9(2) . . . . ?
C56 C55 C60 F10 178.24(12) . . . . ?
B1 C55 C60 F10 7.5(2) . . . . ?
C56 C55 C60 C59 -0.2(2) . . . . ?
B1 C55 C60 C59 -170.90(13) . . . . ?
C67 B1 C61 C62 -110.46(14) . . . . ?
C55 B1 C61 C62 126.55(14) . . . . ?
C49 B1 C61 C62 12.21(19) . . . . ?
C67 B1 C61 C66 64.75(15) . . . . ?
C55 B1 C61 C66 -58.25(16) . . . . ?
C49 B1 C61 C66 -172.58(12) . . . . ?
C66 C61 C62 F11 -176.91(12) . . . . ?
B1 C61 C62 F11 -1.5(2) . . . . ?
C66 C61 C62 C63 3.0(2) . . . . ?
B1 C61 C62 C63 178.41(13) . . . . ?
F11 C62 C63 F12 -1.95(19) . . . . ?
C61 C62 C63 F12 178.13(13) . . . . ?
F11 C62 C63 C64 177.72(13) . . . . ?
C61 C62 C63 C64 -2.2(2) . . . . ?
F12 C63 C64 F13 0.3(2) . . . . ?
C62 C63 C64 F13 -179.37(13) . . . . ?
F12 C63 C64 C65 178.73(13) . . . . ?
C62 C63 C64 C65 -0.9(2) . . . . ?
F13 C64 C65 F14 2.1(2) . . . . ?
C63 C64 C65 F14 -176.29(13) . . . . ?
F13 C64 C65 C66 -178.65(13) . . . . ?
C63 C64 C65 C66 2.9(2) . . . . ?
F14 C65 C66 F15 -3.3(2) . . . . ?
C64 C65 C66 F15 177.47(12) . . . . ?
F14 C65 C66 C61 177.17(12) . . . . ?
C64 C65 C66 C61 -2.0(2) . . . . ?
C62 C61 C66 F15 179.63(12) . . . . ?
B1 C61 C66 F15 3.77(19) . . . . ?
C62 C61 C66 C65 -0.9(2) . . . . ?
B1 C61 C66 C65 -176.74(13) . . . . ?
C61 B1 C67 C72 -105.36(15) . . . . ?
C55 B1 C67 C72 15.3(2) . . . . ?
C49 B1 C67 C72 131.25(15) . . . . ?
C61 B1 C67 C68 66.72(15) . . . . ?
C55 B1 C67 C68 -172.58(12) . . . . ?
C49 B1 C67 C68 -56.68(17) . . . . ?
C72 C67 C68 F16 177.59(12) . . . . ?
B1 C67 C68 F16 4.45(19) . . . . ?
C72 C67 C68 C69 -2.1(2) . . . . ?
B1 C67 C68 C69 -175.23(13) . . . . ?
F16 C68 C69 F17 0.1(2) . . . . ?
C67 C68 C69 F17 179.78(13) . . . . ?
F16 C68 C69 C70 -179.04(13) . . . . ?
C67 C68 C69 C70 0.7(2) . . . . ?
F17 C69 C70 F18 1.5(2) . . . . ?
C68 C69 C70 F18 -179.39(14) . . . . ?
F17 C69 C70 C71 -177.96(14) . . . . ?
C68 C69 C70 C71 1.2(2) . . . . ?
F18 C70 C71 F19 -1.1(2) . . . . ?
C69 C70 C71 F19 178.32(15) . . . . ?
F18 C70 C71 C72 179.18(15) . . . . ?
C69 C70 C71 C72 -1.4(2) . . . . ?
C68 C67 C72 F20 -177.25(13) . . . . ?
B1 C67 C72 F20 -4.8(2) . . . . ?
C68 C67 C72 C71 1.9(2) . . . . ?
B1 C67 C72 C71 174.33(15) . . . . ?
F19 C71 C72 F20 -0.8(2) . . . . ?
C70 C71 C72 F20 178.93(15) . . . . ?
F19 C71 C72 C67 -179.92(15) . . . . ?
C70 C71 C72 C67 -0.2(3) . . . . ?
F21A C73A C74A C75A -177.0(6) . . . . ?
C78A C73A C74A C75A 0.0 . . . . ?
C73A C74A C75A C76A 0.0 . . . . ?
C74A C75A C76A C77A 0.0 . . . . ?
C75A C76A C77A C78A 0.0 . . . . ?
C76A C77A C78A C73A 0.0 . . . . ?
F21A C73A C78A C77A 177.1(6) . . . . ?
C74A C73A C78A C77A 0.0 . . . . ?
F21B C73B C74B C75B 178.5(9) . . . . ?
C78B C73B C74B C75B 0.0 . . . . ?
C73B C74B C75B C76B 0.0 . . . . ?
C74B C75B C76B C77B 0.0 . . . . ?
C75B C76B C77B C78B 0.0 . . . . ?
C76B C77B C78B C73B 0.0 . . . . ?
F21B C73B C78B C77B -178.4(9) . . . . ?
C74B C73B C78B C77B 0.0 . . . . ?

loop_
_platon_squeeze_void_nr
_platon_squeeze_void_average_x
_platon_squeeze_void_average_y
_platon_squeeze_void_average_z
_platon_squeeze_void_volume
_platon_squeeze_void_count_electrons
_platon_squeeze_void_content
1 0.000 0.500 0.500 389 102 ' '
